data_7720769
loop_
_publ_author_name
'Wang, Quanzhong'
'Chen, Yahong'
'Tian, Fengshou'
'Dou, Ruixia'

_publ_section_title
;
 A polyoxometalate-embedded Cu-triazole cycle: catalytic oxidation of
 alcohols.
;
_journal_issue 17
_journal_name_full 'Dalton transactions (Cambridge, England : 2003)'
_journal_page_first 6835
_journal_page_last 6843
_journal_paper_doi 10.1039/d6dt00581k
_journal_volume 55
_journal_year 2026
_chemical_formula_moiety 'C14 H14 Cl Cu7 Ge N21 O41 W12, 4(O)'
_chemical_formula_sum 'C14 H14 Cl Cu7 Ge N21 O45 W12'
_chemical_formula_weight 3955.48
_space_group_crystal_system monoclinic
_space_group_IT_number 14
_space_group_name_Hall '-P 2yn'
_space_group_name_H-M_alt 'P 1 21/n 1'
_atom_sites_solution_hydrogens geom
_atom_sites_solution_primary dual
_audit_creation_date 2020-07-03
_audit_creation_method
;
Olex2 1.2
(compiled 2018.05.29 svn.r3508 for OlexSys, GUI svn.r5506)
;
_audit_update_record
;
2022-07-26 deposited with the CCDC.	2026-03-27 downloaded from the CCDC.
;
_cell_angle_alpha 90
_cell_angle_beta 96.915(6)
_cell_angle_gamma 90
_cell_formula_units_Z 4
_cell_length_a 13.922(3)
_cell_length_b 24.751(5)
_cell_length_c 19.487(4)
_cell_measurement_reflns_used 9934
_cell_measurement_temperature 150(2)
_cell_measurement_theta_max 28.29
_cell_measurement_theta_min 2.52
_cell_volume 6666(2)
_computing_cell_refinement 'SAINT V8.38A (?, 2016)'
_computing_data_reduction 'SAINT V8.38A (?, 2016)'
_computing_molecular_graphics 'Olex2 (Dolomanov et al., 2009)'
_computing_publication_material 'Olex2 (Dolomanov et al., 2009)'
_computing_structure_refinement 'ShelXL (Sheldrick, 2015)'
_computing_structure_solution 'ShelXT (Sheldrick, 2015)'
_diffrn_ambient_temperature 149.97
_diffrn_measured_fraction_theta_full 0.998
_diffrn_measured_fraction_theta_max 0.998
_diffrn_measurement_device_type 'Bruker D8 VENTURE PHOTON II'
_diffrn_measurement_method '\f and \w scans'
_diffrn_radiation_monochromator 'Helios multilayer optic'
_diffrn_radiation_type MoK\a
_diffrn_radiation_wavelength 0.71073
_diffrn_reflns_av_R_equivalents 0.0633
_diffrn_reflns_av_unetI/netI 0.0540
_diffrn_reflns_Laue_measured_fraction_full 0.998
_diffrn_reflns_Laue_measured_fraction_max 0.998
_diffrn_reflns_limit_h_max 16
_diffrn_reflns_limit_h_min -16
_diffrn_reflns_limit_k_max 29
_diffrn_reflns_limit_k_min -29
_diffrn_reflns_limit_l_max 23
_diffrn_reflns_limit_l_min -23
_diffrn_reflns_number 54797
_diffrn_reflns_point_group_measured_fraction_full 0.998
_diffrn_reflns_point_group_measured_fraction_max 0.998
_diffrn_reflns_theta_full 25.100
_diffrn_reflns_theta_max 25.100
_diffrn_reflns_theta_min 2.209
_diffrn_source_type Microfocus
_diffrn_standards_number 0
_exptl_absorpt_coefficient_mu 23.376
_exptl_absorpt_correction_T_max 0.7457
_exptl_absorpt_correction_T_min 0.4128
_exptl_absorpt_correction_type multi-scan
_exptl_absorpt_process_details
'SADABS-2016/2 (Bruker,2016/2) was used for absorption correction. wR2(int) was 0.1410 before and 0.0783 after correction. The Ratio of minimum to maximum transmission is 0.5536. The \l/2 correction factor is Not present.'
_exptl_crystal_colour brown
_exptl_crystal_colour_primary brown
_exptl_crystal_density_diffrn 3.941
_exptl_crystal_description plate
_exptl_crystal_F_000 6980
_exptl_crystal_size_max 0.24
_exptl_crystal_size_mid 0.2
_exptl_crystal_size_min 0.04
_refine_diff_density_max 4.438
_refine_diff_density_min -1.712
_refine_diff_density_rms 0.318
_refine_ls_extinction_method none
_refine_ls_goodness_of_fit_ref 1.035
_refine_ls_hydrogen_treatment constr
_refine_ls_matrix_type full
_refine_ls_number_parameters 868
_refine_ls_number_reflns 11845
_refine_ls_number_restraints 42
_refine_ls_restrained_S_all 1.037
_refine_ls_R_factor_all 0.0459
_refine_ls_R_factor_gt 0.0338
_refine_ls_shift/su_max 0.001
_refine_ls_shift/su_mean 0.000
_refine_ls_structure_factor_coef Fsqd
_refine_ls_weighting_details 'w=1/[\s^2^(Fo^2^)+(0.0306P)^2^+51.8365P] where P=(Fo^2^+2Fc^2^)/3'
_refine_ls_weighting_scheme calc
_refine_ls_wR_factor_gt 0.0760
_refine_ls_wR_factor_ref 0.0815
_reflns_Friedel_coverage 0.000
_reflns_number_gt 9755
_reflns_number_total 11845
_reflns_threshold_expression 'I > 2\s(I)'
_cod_data_source_file d6dt00581k2.cif
_cod_data_source_block 1_a
_cod_depositor_comments 'Adding full bibliography for 7720769.cif.'
_cod_database_code 7720769
_shelx_shelxl_version_number 2018/3
_shelx_space_group_comment
;
The symmetry employed for this shelxl refinement is uniquely defined
by the following loop, which should always be used as a source of
symmetry information in preference to the above space-group names.
They are only intended as comments.
;
_shelx_estimated_absorpt_t_max 0.455
_shelx_estimated_absorpt_t_min 0.071
_diffrn_source_source 'Incoatc Ius 3.0 '
_olex2_refinement_description
;
1. Fixed Uiso
 At 1.2 times of:
  All C(H) groups
2. Uiso/Uaniso restraints and constraints
Uanis(O36) \\sim Ueq, Uanis(C4) \\sim Ueq, Uanis(N20) \\sim Ueq, Uanis(C8)
\\sim Ueq: with sigma of 0.01 and sigma for terminal atoms of 0.02
Uanis(O33) \\sim Ueq, Uanis(O28) \\sim Ueq, Uanis(O29) \\sim Ueq: with sigma of
0.002 and sigma for terminal atoms of 0.004
3.a Aromatic/amide H refined with riding coordinates:
 C1(H1), C2(H2), C3(H3), C4(H4), C5(H5), C6(H6), C7(H7), C8(H8), C9(H9),
 C10(H10), C11(H11), C12(H12), C13(H13), C14(H14)
;
_olex2_submission_special_instructions 'No special instructions were received'

loop_
_space_group_symop_operation_xyz
'x, y, z'
'-x+1/2, y+1/2, -z+1/2'
'-x, -y, -z'
'x-1/2, -y-1/2, z-1/2'

loop_
_atom_site_label
_atom_site_type_symbol
_atom_site_fract_x
_atom_site_fract_y
_atom_site_fract_z
_atom_site_U_iso_or_equiv
_atom_site_adp_type
_atom_site_occupancy
_atom_site_site_symmetry_order
_atom_site_calc_flag
_atom_site_refinement_flags_posn
_atom_site_refinement_flags_adp
_atom_site_refinement_flags_occupancy
_atom_site_disorder_assembly
_atom_site_disorder_group
C1 C 0.3165(9) 0.5136(4) 0.6473(6) 0.017(3) Uani 1 1 d . . . . .
H1 H 0.272215 0.533478 0.670962 0.020 Uiso 1 1 calc R . . . .
C2 C 0.3981(9) 0.4505(4) 0.6149(6) 0.017(3) Uani 1 1 d . . . . .
H2 H 0.425885 0.415860 0.609949 0.021 Uiso 1 1 calc R . . . .
C3 C 0.0601(9) 0.6006(4) 0.1638(5) 0.012(3) Uani 1 1 d . . . . .
H3 H 0.052206 0.634172 0.186098 0.014 Uiso 1 1 calc R . . . .
C4 C 0.1065(10) 0.5238(4) 0.1423(6) 0.022(3) Uani 1 1 d . U . . .
H4 H 0.138156 0.489722 0.146416 0.026 Uiso 1 1 calc R . . . .
C5 C 0.2609(9) 0.8490(4) 0.4235(5) 0.016(3) Uani 1 1 d . . . . .
H5 H 0.270033 0.882369 0.401051 0.020 Uiso 1 1 calc R . . . .
C6 C 0.2071(9) 0.7721(4) 0.4476(5) 0.012(3) Uani 1 1 d . . . . .
H6 H 0.169787 0.739844 0.446385 0.014 Uiso 1 1 calc R . . . .
C7 C -0.0449(9) 0.7857(4) 0.2145(5) 0.013(3) Uani 1 1 d . . . . .
H7 H -0.041441 0.749640 0.231370 0.016 Uiso 1 1 calc R . . . .
C8 C -0.0196(9) 0.8686(4) 0.2028(5) 0.010(2) Uani 1 1 d . U . . .
H8 H 0.005420 0.904138 0.209709 0.012 Uiso 1 1 calc R . . . .
C9 C 0.5242(10) 0.8492(4) 0.4223(6) 0.019(3) Uani 1 1 d . . . . .
H9 H 0.503856 0.812565 0.417955 0.023 Uiso 1 1 calc R . . . .
C10 C 0.5977(11) 0.9241(5) 0.4092(7) 0.030(3) Uani 1 1 d . . . . .
H10 H 0.641026 0.950509 0.395347 0.036 Uiso 1 1 calc R . . . .
C11 C 0.3231(9) 0.8923(4) 0.6678(6) 0.014(3) Uani 1 1 d . . . . .
H11 H 0.332824 0.930197 0.664443 0.017 Uiso 1 1 calc R . . . .
C12 C 0.2823(9) 0.8150(4) 0.7019(6) 0.014(2) Uiso 1 1 d . . . . .
H12 H 0.256679 0.787077 0.727740 0.017 Uiso 1 1 calc R . . . .
C13 C 0.2662(10) 0.5903(4) 0.4180(6) 0.019(3) Uani 1 1 d . . . . .
H13 H 0.215480 0.615328 0.422090 0.023 Uiso 1 1 calc R . . . .
C14 C 0.3568(8) 0.5321(4) 0.3782(5) 0.011(2) Uiso 1 1 d . . . . .
H14 H 0.383657 0.507881 0.347861 0.013 Uiso 1 1 calc R . . . .
Cl1 Cl 0.3242(4) 0.96322(16) 0.5115(2) 0.0556(12) Uani 1 1 d . . . . .
Cu1 Cu 0.500000 0.500000 0.500000 0.0067(4) Uani 1 2 d S T P . .
Cu2 Cu 0.19919(12) 0.56205(5) 0.27493(7) 0.0228(4) Uani 1 1 d . . . . .
Cu3 Cu 0.36320(10) 0.60929(4) 0.56193(6) 0.0089(3) Uani 1 1 d . . . . .
Cu4 Cu 0.27475(13) 0.40992(6) 0.71352(8) 0.0239(4) Uani 1 1 d . . . . .
Cu5 Cu 0.33347(10) 0.74296(5) 0.58088(6) 0.0091(3) Uani 1 1 d . . . . .
Cu6 Cu 0.41150(10) 0.87406(5) 0.54043(6) 0.0103(3) Uani 1 1 d . . . . .
Cu7 Cu 0.10158(11) 0.81964(5) 0.32209(7) 0.0156(3) Uani 1 1 d . . . . .
Cu8 Cu 0.500000 1.000000 0.500000 0.0157(5) Uani 1 2 d S T P . .
Ge1 Ge 0.14827(9) 0.29430(4) 0.42605(5) 0.0082(2) Uani 1 1 d . . . . .
N1 N 0.3341(8) 0.4601(3) 0.6574(5) 0.016(2) Uani 1 1 d . . . . .
N2 N 0.4214(7) 0.4945(3) 0.5786(4) 0.0074(18) Uiso 1 1 d . . . . .
N3 N 0.3663(8) 0.5350(3) 0.6019(5) 0.014(2) Uani 1 1 d . . . . .
N4 N 0.3940(8) 0.5405(3) 0.4423(4) 0.016(2) Uani 1 1 d . . . . .
N5 N 0.3363(7) 0.5788(3) 0.4679(4) 0.012(2) Uani 1 1 d . . . . .
N6 N 0.2768(7) 0.5615(3) 0.3599(4) 0.012(2) Uiso 1 1 d . . . . .
N7 N 0.1208(8) 0.5615(4) 0.1908(5) 0.020(2) Uani 1 1 d . . . . .
N8 N 0.0092(7) 0.8263(3) 0.2449(4) 0.015(2) Uani 1 1 d . . . . .
N9 N -0.1031(7) 0.8007(3) 0.1593(4) 0.0082(18) Uiso 1 1 d . . . . .
N10 N -0.0862(7) 0.8550(3) 0.1511(4) 0.0079(19) Uani 1 1 d . . . . .
N11 N 0.0462(8) 0.5367(3) 0.0888(4) 0.015(2) Uani 1 1 d . . . . .
N12 N 0.0132(7) 0.5875(3) 0.1038(4) 0.011(2) Uani 1 1 d . . . . .
N13 N 0.2790(7) 0.7840(3) 0.4969(4) 0.009(2) Uani 1 1 d . . . . .
N14 N 0.3117(7) 0.8334(3) 0.4817(4) 0.010(2) Uani 1 1 d . . . . .
N15 N 0.1941(7) 0.8115(3) 0.3998(5) 0.014(2) Uani 1 1 d . . . . .
N16 N 0.4897(8) 0.8848(3) 0.4606(4) 0.014(2) Uani 1 1 d . . . . .
N17 N 0.5335(8) 0.9329(3) 0.4505(5) 0.017(2) Uani 1 1 d . . . . .
N18 N 0.5946(9) 0.8720(4) 0.3887(6) 0.029(3) Uani 1 1 d . . . . .
N19 N 0.3495(7) 0.8565(3) 0.6234(4) 0.0072(18) Uiso 1 1 d . . . . .
N20 N 0.3241(7) 0.8065(3) 0.6447(4) 0.0077(19) Uani 1 1 d . U . . .
N21 N 0.2804(8) 0.8680(3) 0.7188(4) 0.017(2) Uani 1 1 d . . . . .
O1 O -0.1960(6) 0.3798(3) 0.4166(4) 0.0159(18) Uani 1 1 d . . . . .
O2 O -0.1319(6) 0.1552(3) 0.4191(4) 0.0157(18) Uani 1 1 d . . . . .
O3 O 0.1920(6) 0.0852(3) 0.4225(4) 0.020(2) Uani 1 1 d . . . . .
O4 O 0.2206(6) 0.2451(3) 0.3975(4) 0.0121(17) Uani 1 1 d . . . . .
O5 O 0.0807(6) 0.5013(3) 0.4434(4) 0.019(2) Uani 1 1 d . . . . .
O6 O 0.0893(7) 0.1664(3) 0.6286(4) 0.021(2) Uani 1 1 d . . . . .
O7 O 0.2589(6) 0.2140(3) 0.2010(4) 0.0141(18) Uani 1 1 d . . . . .
O8 O 0.5023(6) 0.2222(3) 0.4457(4) 0.0129(17) Uani 1 1 d . . . . .
O9 O 0.0160(7) 0.3860(3) 0.6385(4) 0.021(2) Uani 1 1 d . . . . .
O10 O 0.4508(6) 0.4171(3) 0.4494(4) 0.0110(17) Uani 1 1 d . . . . .
O11 O 0.3916(6) 0.3182(3) 0.6458(4) 0.0172(19) Uani 1 1 d . . . . .
O12 O -0.0709(6) 0.2819(3) 0.1910(4) 0.0153(18) Uani 1 1 d . . . . .
O13 O -0.1057(6) 0.3291(3) 0.3147(4) 0.0154(18) Uani 1 1 d . . . . .
O14 O -0.0741(6) 0.2216(3) 0.3127(4) 0.0150(18) Uani 1 1 d . . . . .
O15 O 0.0017(6) 0.2156(3) 0.5043(4) 0.0163(19) Uani 1 1 d . . . . .
O16 O -0.0383(6) 0.3381(3) 0.5080(4) 0.0146(18) Uani 1 1 d . . . . .
O17 O 0.1879(6) 0.3564(3) 0.3999(3) 0.0100(17) Uani 1 1 d . . . . .
O18 O -0.1400(6) 0.2690(3) 0.4220(4) 0.0160(18) Uani 1 1 d . . . . .
O19 O 0.1546(6) 0.2918(3) 0.5155(4) 0.0121(17) Uani 1 1 d . . . . .
O20 O 0.2112(6) 0.1615(3) 0.3204(4) 0.0129(17) Uani 1 1 d . . . . .
O21 O 0.2425(6) 0.3091(3) 0.2770(4) 0.0136(18) Uani 1 1 d . . . . .
O22 O 0.3645(6) 0.2288(3) 0.3313(4) 0.0124(17) Uani 1 1 d . . . . .
O23 O 0.1305(6) 0.4397(3) 0.3323(4) 0.0133(17) Uani 1 1 d . . . . .
O24 O 0.0970(6) 0.2419(3) 0.2693(4) 0.0168(19) Uani 1 1 d . . . . .
O25 O 0.0613(6) 0.1714(3) 0.3961(4) 0.0130(17) Uani 1 1 d . . . . .
O26 O 0.3809(6) 0.3148(3) 0.4139(4) 0.0148(18) Uani 1 1 d . . . . .
O27 O 0.3128(6) 0.4004(3) 0.3344(4) 0.0131(17) Uani 1 1 d . . . . .
O28 O 0.2355(6) 0.2400(3) 0.6158(4) 0.0183(18) Uani 1 1 d . U . . .
O29 O 0.2040(6) 0.3498(3) 0.6170(4) 0.0114(16) Uani 1 1 d . U . . .
O30 O 0.3180(6) 0.3589(3) 0.5202(4) 0.0121(17) Uani 1 1 d . . . . .
O31 O 0.1093(6) 0.4035(3) 0.5173(4) 0.0138(18) Uani 1 1 d . . . . .
O32 O 0.0661(6) 0.3450(3) 0.2732(4) 0.0155(18) Uani 1 1 d . . . . .
O33 O 0.0514(6) 0.2786(3) 0.6103(4) 0.0168(18) Uani 1 1 d . U . . .
O34 O 0.3303(6) 0.1677(3) 0.4390(4) 0.0152(18) Uani 1 1 d . . . . .
O35 O 0.2540(6) 0.4448(3) 0.4489(4) 0.0096(16) Uani 1 1 d . . . . .
O36 O 0.0306(5) 0.2854(3) 0.3911(3) 0.0078(16) Uani 1 1 d . U . . .
O37 O -0.0028(6) 0.3980(3) 0.4028(4) 0.0107(17) Uani 1 1 d . . . . .
O38 O 0.1785(6) 0.1778(2) 0.5081(4) 0.0124(17) Uani 1 1 d . . . . .
O39 O 0.3529(6) 0.2570(3) 0.5218(4) 0.0129(17) Uani 1 1 d . . . . .
O40 O 0.1955(6) 0.4096(3) 0.2087(4) 0.0186(19) Uani 1 1 d . . . . .
O41 O 0.3467(6) 0.6806(3) 0.5254(4) 0.0115(17) Uani 1 1 d . . . . .
W1 W 0.34075(3) 0.38577(2) 0.43087(2) 0.00979(11) Uani 1 1 d . . . . .
W2 W -0.09249(4) 0.34374(2) 0.41210(2) 0.01116(11) Uani 1 1 d . . . . .
W3 W 0.23749(4) 0.23343(2) 0.28178(2) 0.01144(11) Uani 1 1 d . . . . .
W4 W 0.18576(4) 0.38124(2) 0.28691(2) 0.01051(11) Uani 1 1 d . . . . .
W5 W 0.38273(3) 0.23791(2) 0.43173(2) 0.01044(11) Uani 1 1 d . . . . .
W6 W 0.19339(4) 0.15397(2) 0.41504(2) 0.01212(11) Uani 1 1 d . . . . .
W7 W -0.01617(4) 0.28200(2) 0.27489(2) 0.01162(11) Uani 1 1 d . . . . .
W8 W -0.05630(4) 0.20889(2) 0.41239(2) 0.01219(11) Uani 1 1 d . . . . .
W9 W 0.11858(4) 0.43708(2) 0.43163(2) 0.01154(11) Uani 1 1 d . . . . .
W10 W 0.29707(4) 0.30492(2) 0.58444(2) 0.01277(11) Uani 1 1 d . . . . .
W11 W 0.11571(4) 0.21642(2) 0.57302(2) 0.01441(11) Uani 1 1 d . . . . .
W12 W 0.06730(4) 0.34917(2) 0.57816(2) 0.01491(11) Uani 1 1 d . . . . .
O1W O 0.4185(7) 0.7164(4) 0.4006(4) 0.033(2) Uani 1 1 d . . . . .
O2W O -0.2331(10) 0.3767(4) 0.2095(6) 0.060(3) Uiso 1 1 d . . . . .
O3W O 0.0340(14) 0.1097(6) 0.2430(9) 0.109(6) Uiso 1 1 d . . . . .
O4W O 0.0452(16) 0.4900(7) 0.7181(10) 0.134(7) Uiso 1 1 d . . . . .

loop_
_atom_site_aniso_label
_atom_site_aniso_U_11
_atom_site_aniso_U_22
_atom_site_aniso_U_33
_atom_site_aniso_U_23
_atom_site_aniso_U_13
_atom_site_aniso_U_12
C1 0.016(8) 0.015(5) 0.020(6) 0.002(5) 0.006(5) 0.006(5)
C2 0.023(8) 0.009(5) 0.019(6) 0.002(4) -0.008(6) 0.005(5)
C3 0.017(7) 0.006(5) 0.009(5) -0.003(4) -0.006(5) -0.002(4)
C4 0.032(7) 0.010(5) 0.021(5) 0.000(4) -0.007(5) 0.010(5)
C5 0.023(8) 0.011(5) 0.012(6) 0.003(4) -0.008(5) -0.005(5)
C6 0.015(7) 0.006(5) 0.014(6) -0.004(4) -0.003(5) -0.005(4)
C7 0.016(7) 0.013(5) 0.010(5) 0.000(4) 0.000(5) -0.003(5)
C8 0.018(6) 0.008(4) 0.004(4) 0.001(4) -0.002(4) -0.004(4)
C9 0.029(9) 0.007(5) 0.021(6) -0.002(5) 0.005(6) -0.006(5)
C10 0.034(10) 0.030(7) 0.026(7) -0.004(6) 0.007(7) -0.018(6)
C11 0.016(7) 0.012(5) 0.017(6) 0.000(4) 0.007(5) -0.006(5)
C13 0.023(8) 0.017(6) 0.014(6) 0.000(5) -0.012(5) 0.008(5)
Cl1 0.060(3) 0.046(2) 0.060(3) -0.0001(19) 0.006(2) -0.007(2)
Cu1 0.0081(11) 0.0063(8) 0.0053(8) 0.0017(6) -0.0010(7) 0.0000(7)
Cu2 0.0264(10) 0.0237(7) 0.0139(7) -0.0044(6) -0.0155(7) 0.0089(7)
Cu3 0.0118(8) 0.0077(6) 0.0064(6) -0.0003(5) -0.0024(5) 0.0005(5)
Cu4 0.0242(10) 0.0240(7) 0.0242(8) 0.0122(6) 0.0062(7) -0.0011(7)
Cu5 0.0121(8) 0.0077(6) 0.0065(6) -0.0002(5) -0.0036(5) 0.0014(5)
Cu6 0.0118(8) 0.0117(6) 0.0065(6) -0.0002(5) -0.0023(5) -0.0042(5)
Cu7 0.0158(9) 0.0185(7) 0.0098(7) 0.0019(5) -0.0088(6) -0.0022(6)
Cu8 0.0330(15) 0.0078(8) 0.0058(9) 0.0015(7) 0.0000(9) -0.0028(8)
Ge1 0.0072(7) 0.0084(5) 0.0085(5) -0.0005(4) -0.0012(5) -0.0007(4)
N1 0.023(7) 0.010(4) 0.016(5) 0.002(4) 0.008(5) 0.005(4)
N3 0.024(7) 0.008(4) 0.013(5) -0.006(4) 0.004(4) 0.003(4)
N4 0.020(7) 0.016(4) 0.009(5) 0.001(4) -0.005(4) -0.001(4)
N5 0.013(6) 0.014(4) 0.010(5) -0.003(4) 0.001(4) 0.004(4)
N7 0.027(7) 0.020(5) 0.010(5) -0.005(4) -0.007(5) 0.003(4)
N8 0.015(6) 0.016(4) 0.011(5) -0.006(4) -0.009(4) 0.006(4)
N10 0.008(5) 0.005(4) 0.011(4) 0.002(3) 0.004(4) -0.003(3)
N11 0.025(7) 0.009(4) 0.009(5) -0.003(3) -0.003(4) 0.003(4)
N12 0.012(6) 0.008(4) 0.012(5) -0.001(3) 0.001(4) -0.002(4)
N13 0.013(6) 0.006(4) 0.008(4) 0.003(3) -0.003(4) -0.006(4)
N14 0.016(6) 0.007(4) 0.006(4) 0.003(3) -0.001(4) 0.003(4)
N15 0.019(6) 0.008(4) 0.013(5) 0.001(4) -0.002(4) -0.001(4)
N16 0.026(7) 0.009(4) 0.006(4) -0.004(3) 0.001(4) 0.000(4)
N17 0.025(7) 0.016(5) 0.011(5) -0.001(4) 0.006(5) -0.006(4)
N18 0.028(8) 0.023(5) 0.037(7) -0.012(5) 0.008(6) -0.006(5)
N20 0.009(5) 0.006(4) 0.006(4) 0.001(3) -0.005(3) 0.002(3)
N21 0.029(7) 0.011(4) 0.010(5) -0.002(4) -0.001(4) 0.002(4)
O1 0.018(5) 0.009(3) 0.019(4) -0.002(3) -0.001(4) -0.004(3)
O2 0.009(5) 0.014(4) 0.024(4) 0.005(3) 0.003(4) -0.002(3)
O3 0.021(6) 0.008(3) 0.032(5) 0.003(3) 0.000(4) 0.005(3)
O4 0.013(5) 0.009(3) 0.014(4) 0.002(3) 0.001(3) -0.001(3)
O5 0.023(6) 0.006(3) 0.029(5) -0.004(3) 0.003(4) 0.003(3)
O6 0.022(6) 0.022(4) 0.017(4) 0.006(3) 0.001(4) 0.001(4)
O7 0.011(5) 0.017(4) 0.014(4) -0.001(3) 0.001(3) 0.003(3)
O8 0.011(5) 0.015(4) 0.012(4) 0.003(3) -0.002(3) 0.002(3)
O9 0.019(5) 0.024(4) 0.021(4) -0.008(3) 0.001(4) 0.003(4)
O10 0.011(5) 0.008(3) 0.014(4) -0.002(3) 0.001(3) -0.002(3)
O11 0.015(5) 0.019(4) 0.017(4) 0.000(3) -0.001(4) -0.008(3)
O12 0.020(5) 0.013(4) 0.010(4) -0.001(3) -0.007(3) 0.002(3)
O13 0.015(5) 0.018(4) 0.013(4) 0.006(3) -0.001(3) -0.002(3)
O14 0.022(5) 0.009(3) 0.012(4) -0.003(3) -0.005(4) -0.002(3)
O15 0.020(5) 0.015(4) 0.013(4) 0.001(3) -0.001(4) -0.007(3)
O16 0.017(5) 0.018(4) 0.009(4) 0.003(3) -0.001(3) 0.003(3)
O17 0.012(5) 0.009(3) 0.010(4) 0.002(3) 0.002(3) 0.001(3)
O18 0.009(5) 0.021(4) 0.017(4) 0.003(3) -0.003(3) -0.001(3)
O19 0.013(5) 0.015(4) 0.008(4) -0.001(3) 0.004(3) 0.001(3)
O20 0.009(5) 0.015(4) 0.013(4) -0.004(3) -0.003(3) 0.005(3)
O21 0.014(5) 0.015(4) 0.012(4) 0.000(3) 0.002(3) -0.004(3)
O22 0.009(5) 0.010(3) 0.019(4) 0.003(3) 0.006(3) 0.001(3)
O23 0.012(5) 0.015(4) 0.013(4) 0.002(3) 0.001(3) -0.001(3)
O24 0.015(5) 0.017(4) 0.017(4) -0.001(3) -0.005(4) -0.002(3)
O25 0.007(5) 0.012(3) 0.018(4) 0.000(3) -0.006(3) 0.001(3)
O26 0.012(5) 0.019(4) 0.014(4) 0.002(3) 0.004(3) -0.005(3)
O27 0.009(5) 0.013(4) 0.018(4) -0.001(3) 0.003(3) 0.002(3)
O28 0.016(2) 0.018(2) 0.021(2) 0.0088(18) 0.0022(18) 0.0003(18)
O29 0.009(2) 0.008(2) 0.016(2) -0.0074(17) -0.0034(17) 0.0030(17)
O30 0.004(4) 0.015(4) 0.016(4) -0.004(3) -0.004(3) 0.000(3)
O31 0.014(5) 0.014(4) 0.014(4) -0.004(3) 0.006(3) -0.004(3)
O32 0.014(5) 0.019(4) 0.010(4) -0.003(3) -0.009(3) 0.003(3)
O33 0.018(2) 0.014(2) 0.020(2) -0.0011(17) 0.0097(18) -0.0030(18)
O34 0.014(5) 0.013(4) 0.020(4) -0.002(3) 0.008(4) 0.006(3)
O35 0.004(4) 0.010(3) 0.015(4) 0.003(3) 0.003(3) -0.001(3)
O36 0.005(4) 0.010(3) 0.009(3) 0.002(3) 0.004(3) -0.002(3)
O37 0.014(5) 0.007(3) 0.012(4) 0.001(3) 0.004(3) 0.001(3)
O38 0.013(5) 0.004(3) 0.020(4) -0.001(3) 0.000(3) -0.005(3)
O39 0.010(5) 0.017(4) 0.012(4) 0.001(3) 0.000(3) 0.002(3)
O40 0.020(5) 0.019(4) 0.016(4) 0.005(3) -0.001(4) 0.002(4)
O41 0.015(5) 0.006(3) 0.013(4) -0.002(3) 0.002(3) 0.004(3)
W1 0.0087(3) 0.00887(19) 0.0114(2) -0.00122(16) -0.00051(18) -0.00174(17)
W2 0.0074(3) 0.0114(2) 0.0144(2) 0.00163(17) -0.00025(19) 0.00112(18)
W3 0.0127(3) 0.0113(2) 0.0099(2) -0.00187(16) -0.00055(19) 0.00135(18)
W4 0.0117(3) 0.0104(2) 0.0090(2) 0.00124(16) -0.00077(18) -0.00077(18)
W5 0.0078(3) 0.0098(2) 0.0131(2) -0.00086(16) -0.00143(18) 0.00126(17)
W6 0.0109(3) 0.0082(2) 0.0167(2) 0.00059(17) -0.00069(19) 0.00017(17)
W7 0.0105(3) 0.0126(2) 0.0106(2) 0.00020(16) -0.00347(19) -0.00094(18)
W8 0.0088(3) 0.0109(2) 0.0160(2) 0.00152(17) -0.00184(19) -0.00149(18)
W9 0.0111(3) 0.0086(2) 0.0148(2) -0.00094(16) 0.00145(19) 0.00021(18)
W10 0.0135(3) 0.0137(2) 0.0102(2) 0.00051(17) -0.00222(19) 0.00000(18)
W11 0.0146(3) 0.0157(2) 0.0125(2) 0.00360(17) 0.0003(2) -0.00169(19)
W12 0.0152(3) 0.0179(2) 0.0116(2) -0.00040(17) 0.0015(2) 0.00290(19)
O1W 0.033(7) 0.055(6) 0.012(4) 0.005(4) 0.007(4) 0.006(5)

loop_
_atom_type_symbol
_atom_type_description
_atom_type_scat_dispersion_real
_atom_type_scat_dispersion_imag
_atom_type_scat_source
C C 0.0033 0.0016 'International Tables Vol C Tables 4.2.6.8 and 6.1.1.4'
H H 0.0000 0.0000 'International Tables Vol C Tables 4.2.6.8 and 6.1.1.4'
Cl Cl 0.1484 0.1585 'International Tables Vol C Tables 4.2.6.8 and 6.1.1.4'
Cu Cu 0.3201 1.2651 'International Tables Vol C Tables 4.2.6.8 and 6.1.1.4'
Ge Ge 0.1547 1.8001 'International Tables Vol C Tables 4.2.6.8 and 6.1.1.4'
N N 0.0061 0.0033 'International Tables Vol C Tables 4.2.6.8 and 6.1.1.4'
O O 0.0106 0.0060 'International Tables Vol C Tables 4.2.6.8 and 6.1.1.4'
W W -0.8490 6.8722 'International Tables Vol C Tables 4.2.6.8 and 6.1.1.4'

loop_
_geom_angle_atom_site_label_1
_geom_angle_atom_site_label_2
_geom_angle_atom_site_label_3
_geom_angle
_geom_angle_site_symmetry_1
_geom_angle_site_symmetry_3
_geom_angle_publ_flag
N3 C1 N1 113.2(11) . . ?
N1 C2 N2 114.0(9) . . ?
N12 C3 N7 113.1(9) . . ?
N11 C4 N7 115.2(10) . . ?
N14 C5 N15 111.4(9) . . ?
N13 C6 N15 111.4(9) . . ?
N9 C7 N8 113.8(9) . . ?
N10 C8 N8 113.1(9) . . ?
N16 C9 N18 109.6(10) . . ?
N17 C10 N18 110.2(12) . . ?
N19 C11 N21 111.2(9) . . ?
N20 C12 N21 112.3(10) . . ?
N5 C13 N6 110.8(10) . . ?
N4 C14 N6 112.8(10) . . ?
Cu6 Cl1 Cu8 84.01(15) . . ?
N2 Cu1 N2 180.0(4) 3_666 . ?
N2 Cu1 N4 91.7(4) 3_666 3_666 ?
N2 Cu1 N4 88.3(4) . 3_666 ?
N2 Cu1 N4 88.3(4) 3_666 . ?
N2 Cu1 N4 91.7(4) . . ?
N2 Cu1 O10 96.0(3) 3_666 3_666 ?
N2 Cu1 O10 84.0(3) . 3_666 ?
N2 Cu1 O10 84.0(3) 3_666 . ?
N2 Cu1 O10 96.0(3) . . ?
N4 Cu1 N4 180.0 3_666 . ?
N4 Cu1 O10 92.5(3) . . ?
N4 Cu1 O10 87.5(3) . 3_666 ?
N4 Cu1 O10 92.5(3) 3_666 3_666 ?
N4 Cu1 O10 87.5(3) 3_666 . ?
O10 Cu1 O10 180.0(4) 3_666 . ?
N7 Cu2 N6 179.0(4) . . ?
N3 Cu3 N10 94.5(3) . 4_676 ?
N3 Cu3 O1 90.7(4) . 3_566 ?
N5 Cu3 N3 90.1(3) . . ?
N5 Cu3 N10 169.2(4) . 4_676 ?
N5 Cu3 O1 97.1(3) . 3_566 ?
N10 Cu3 O1 92.6(3) 4_676 3_566 ?
O41 Cu3 N3 174.1(4) . . ?
O41 Cu3 N5 90.4(3) . . ?
O41 Cu3 N10 86.0(3) . 4_676 ?
O41 Cu3 O1 83.5(3) . 3_566 ?
N1 Cu4 N21 170.8(4) . 2_546 ?
N9 Cu5 N13 174.6(4) 4_676 . ?
N9 Cu5 N20 90.3(3) 4_676 . ?
N13 Cu5 N20 93.6(3) . . ?
O41 Cu5 N9 86.1(3) . 4_676 ?
O41 Cu5 N13 90.0(3) . . ?
O41 Cu5 N20 176.4(3) . . ?
N12 Cu6 Cl1 90.4(3) 4_676 . ?
N12 Cu6 N16 90.3(4) 4_676 . ?
N14 Cu6 Cl1 91.7(3) . . ?
N14 Cu6 N12 177.1(3) . 4_676 ?
N14 Cu6 N16 91.6(4) . . ?
N14 Cu6 N19 90.9(4) . . ?
N16 Cu6 Cl1 90.2(3) . . ?
N19 Cu6 Cl1 97.3(3) . . ?
N19 Cu6 N12 86.9(4) . 4_676 ?
N19 Cu6 N16 172.0(4) . . ?
N8 Cu7 N15 178.9(4) . . ?
Cl1 Cu8 Cl1 180.0 3_676 . ?
N11 Cu8 Cl1 91.5(3) 2 . ?
N11 Cu8 Cl1 91.5(3) 4_676 3_676 ?
N11 Cu8 Cl1 88.5(3) 2 3_676 ?
N11 Cu8 Cl1 88.5(3) 4_676 . ?
N11 Cu8 N11 180.0 4_676 2 ?
N11 Cu8 N17 88.4(4) 4_676 . ?
N11 Cu8 N17 91.6(4) 2 . ?
N11 Cu8 N17 88.4(4) 2 3_676 ?
N11 Cu8 N17 91.6(4) 4_676 3_676 ?
N17 Cu8 Cl1 91.5(3) 3_676 3_676 ?
N17 Cu8 Cl1 91.5(3) . . ?
N17 Cu8 Cl1 88.5(3) . 3_676 ?
N17 Cu8 Cl1 88.5(3) 3_676 . ?
N17 Cu8 N17 180.0(3) 3_676 . ?
O4 Ge1 O17 108.3(4) . . ?
O4 Ge1 O19 109.9(3) . . ?
O17 Ge1 O19 110.3(3) . . ?
O36 Ge1 O4 110.6(3) . . ?
O36 Ge1 O17 108.7(3) . . ?
O36 Ge1 O19 109.0(4) . . ?
C1 N1 Cu4 129.4(9) . . ?
C2 N1 C1 102.1(10) . . ?
C2 N1 Cu4 128.3(7) . . ?
C2 N2 Cu1 130.0(7) . . ?
C2 N2 N3 103.5(9) . . ?
N3 N2 Cu1 126.0(6) . . ?
C1 N3 Cu3 130.7(8) . . ?
C1 N3 N2 107.2(8) . . ?
N2 N3 Cu3 121.9(7) . . ?
C14 N4 Cu1 129.3(8) . . ?
C14 N4 N5 106.0(9) . . ?
N5 N4 Cu1 124.1(6) . . ?
C13 N5 Cu3 129.8(8) . . ?
C13 N5 N4 107.0(9) . . ?
N4 N5 Cu3 123.2(7) . . ?
C13 N6 Cu2 128.7(8) . . ?
C14 N6 C13 103.4(9) . . ?
C14 N6 Cu2 127.8(8) . . ?
C3 N7 Cu2 127.8(7) . . ?
C4 N7 C3 101.2(9) . . ?
C4 N7 Cu2 131.0(8) . . ?
C7 N8 C8 101.6(8) . . ?
C7 N8 Cu7 125.6(7) . . ?
C8 N8 Cu7 132.8(7) . . ?
C7 N9 Cu5 130.2(7) . 4_575 ?
C7 N9 N10 105.8(8) . . ?
N10 N9 Cu5 120.5(6) . 4_575 ?
C8 N10 Cu3 133.6(7) . 4_575 ?
C8 N10 N9 105.7(8) . . ?
N9 N10 Cu3 119.0(6) . 4_575 ?
C4 N11 Cu8 134.1(7) . 2_545 ?
C4 N11 N12 104.7(8) . . ?
N12 N11 Cu8 121.2(6) . 2_545 ?
C3 N12 Cu6 132.2(7) . 4_575 ?
C3 N12 N11 105.7(8) . . ?
N11 N12 Cu6 122.0(6) . 4_575 ?
C6 N13 Cu5 131.0(7) . . ?
C6 N13 N14 106.6(8) . . ?
N14 N13 Cu5 122.4(6) . . ?
C5 N14 Cu6 128.1(7) . . ?
C5 N14 N13 107.2(8) . . ?
N13 N14 Cu6 124.6(6) . . ?
C5 N15 Cu7 125.2(7) . . ?
C6 N15 C5 103.4(9) . . ?
C6 N15 Cu7 131.2(8) . . ?
C9 N16 Cu6 129.2(8) . . ?
C9 N16 N17 108.0(10) . . ?
N17 N16 Cu6 121.2(7) . . ?
C10 N17 Cu8 131.2(8) . . ?
C10 N17 N16 107.3(9) . . ?
N16 N17 Cu8 121.4(8) . . ?
C10 N18 C9 104.7(11) . . ?
C11 N19 Cu6 124.9(7) . . ?
C11 N19 N20 107.9(9) . . ?
N20 N19 Cu6 127.2(6) . . ?
C12 N20 Cu5 134.7(7) . . ?
C12 N20 N19 105.4(8) . . ?
N19 N20 Cu5 118.7(7) . . ?
C11 N21 Cu4 120.8(7) . 2_556 ?
C12 N21 C11 103.2(9) . . ?
C12 N21 Cu4 135.6(9) . 2_556 ?
W2 O1 Cu3 154.2(4) . 3_566 ?
Ge1 O4 W3 122.5(3) . . ?
Ge1 O4 W5 124.0(4) . . ?
Ge1 O4 W6 122.0(4) . . ?
W3 O4 W6 93.4(2) . . ?
W5 O4 W3 93.6(3) . . ?
W5 O4 W6 93.1(2) . . ?
W1 O10 Cu1 133.8(4) . . ?
W2 O13 W7 121.3(4) . . ?
W7 O14 W8 120.5(3) . . ?
W8 O15 W11 151.1(5) . . ?
W12 O16 W2 149.5(5) . . ?
Ge1 O17 W1 122.1(4) . . ?
Ge1 O17 W4 123.7(3) . . ?
Ge1 O17 W9 121.7(4) . . ?
W1 O17 W4 94.2(3) . . ?
W1 O17 W9 93.4(2) . . ?
W4 O17 W9 93.8(2) . . ?
W8 O18 W2 120.1(4) . . ?
Ge1 O19 W10 121.5(4) . . ?
Ge1 O19 W11 122.5(3) . . ?
Ge1 O19 W12 122.8(4) . . ?
W10 O19 W12 94.4(2) . . ?
W11 O19 W10 93.9(3) . . ?
W11 O19 W12 94.1(3) . . ?
W6 O20 W3 120.5(3) . . ?
W3 O21 W4 151.8(5) . . ?
W3 O22 W5 119.9(4) . . ?
W4 O23 W9 121.3(3) . . ?
W7 O24 W3 152.3(4) . . ?
W6 O25 W8 154.4(4) . . ?
W1 O26 W5 152.1(5) . . ?
W1 O27 W4 119.1(4) . . ?
W11 O28 W10 121.3(4) . . ?
W10 O29 W12 122.9(3) . . ?
W10 O30 W1 154.7(4) . . ?
W9 O31 W12 155.6(4) . . ?
W4 O32 W7 153.6(4) . . ?
W12 O33 W11 121.9(4) . . ?
W5 O34 W6 121.2(4) . . ?
W9 O35 W1 121.2(3) . . ?
Ge1 O36 W2 122.9(3) . . ?
Ge1 O36 W7 123.0(4) . . ?
Ge1 O36 W8 122.1(3) . . ?
W7 O36 W2 94.0(3) . . ?
W7 O36 W8 93.1(2) . . ?
W8 O36 W2 93.7(3) . . ?
W2 O37 W9 153.0(4) . . ?
W11 O38 W6 153.2(4) . . ?
W5 O39 W10 151.7(4) . . ?
Cu3 O41 Cu5 123.6(4) . . ?
O10 W1 O17 171.5(3) . . ?
O10 W1 O26 100.5(3) . . ?
O10 W1 O27 101.1(3) . . ?
O10 W1 O30 101.9(3) . . ?
O10 W1 O35 100.3(3) . . ?
O26 W1 O17 86.7(3) . . ?
O26 W1 O27 91.9(3) . . ?
O26 W1 O30 85.5(3) . . ?
O26 W1 O35 158.6(3) . . ?
O27 W1 O17 74.0(3) . . ?
O27 W1 O30 157.0(3) . . ?
O27 W1 O35 88.7(3) . . ?
O30 W1 O17 83.0(3) . . ?
O30 W1 O35 85.6(3) . . ?
O35 W1 O17 73.0(3) . . ?
O1 W2 O13 99.7(3) . . ?
O1 W2 O16 102.8(3) . . ?
O1 W2 O18 100.9(3) . . ?
O1 W2 O36 169.5(3) . . ?
O1 W2 O37 102.1(3) . . ?
O13 W2 O16 157.2(3) . . ?
O13 W2 O18 85.8(3) . . ?
O13 W2 O36 72.1(3) . . ?
O16 W2 O18 86.3(3) . . ?
O16 W2 O36 85.1(3) . . ?
O18 W2 O36 72.4(3) . . ?
O37 W2 O13 91.4(3) . . ?
O37 W2 O16 87.6(3) . . ?
O37 W2 O18 157.0(3) . . ?
O37 W2 O36 85.0(3) . . ?
O7 W3 O4 169.8(3) . . ?
O7 W3 O20 99.1(3) . . ?
O7 W3 O21 102.9(3) . . ?
O7 W3 O22 101.2(4) . . ?
O7 W3 O24 101.5(3) . . ?
O20 W3 O4 72.4(3) . . ?
O21 W3 O4 86.1(3) . . ?
O21 W3 O20 157.5(3) . . ?
O21 W3 O22 92.7(3) . . ?
O21 W3 O24 85.9(3) . . ?
O22 W3 O4 73.3(3) . . ?
O22 W3 O20 87.5(3) . . ?
O22 W3 O24 157.0(3) . . ?
O24 W3 O4 83.7(3) . . ?
O24 W3 O20 85.2(3) . . ?
O21 W4 O17 83.8(3) . . ?
O23 W4 O17 73.5(3) . . ?
O23 W4 O21 157.2(3) . . ?
O23 W4 O27 89.3(3) . . ?
O27 W4 O17 72.7(3) . . ?
O27 W4 O21 85.2(3) . . ?
O32 W4 O17 85.3(3) . . ?
O32 W4 O21 85.0(3) . . ?
O32 W4 O23 91.6(3) . . ?
O32 W4 O27 156.7(3) . . ?
O40 W4 O17 169.7(3) . . ?
O40 W4 O21 102.2(3) . . ?
O40 W4 O23 100.5(3) . . ?
O40 W4 O27 99.1(4) . . ?
O40 W4 O32 103.5(4) . . ?
O8 W5 O4 168.5(3) . . ?
O8 W5 O22 98.1(3) . . ?
O8 W5 O26 104.2(3) . . ?
O8 W5 O34 99.0(3) . . ?
O8 W5 O39 103.1(3) . . ?
O22 W5 O4 73.2(3) . . ?
O26 W5 O4 83.0(3) . . ?
O26 W5 O22 86.3(3) . . ?
O34 W5 O4 73.6(3) . . ?
O34 W5 O22 88.0(3) . . ?
O34 W5 O26 156.6(3) . . ?
O34 W5 O39 91.7(3) . . ?
O39 W5 O4 86.1(3) . . ?
O39 W5 O22 158.6(3) . . ?
O39 W5 O26 85.6(3) . . ?
O3 W6 O4 170.1(4) . . ?
O3 W6 O20 100.6(3) . . ?
O3 W6 O25 103.0(4) . . ?
O3 W6 O34 100.1(4) . . ?
O3 W6 O38 102.7(3) . . ?
O20 W6 O4 73.7(3) . . ?
O20 W6 O34 88.7(3) . . ?
O20 W6 O38 156.6(3) . . ?
O25 W6 O4 85.5(3) . . ?
O25 W6 O20 91.5(3) . . ?
O25 W6 O34 156.5(3) . . ?
O25 W6 O38 84.4(3) . . ?
O34 W6 O4 72.1(3) . . ?
O34 W6 O38 86.2(3) . . ?
O38 W6 O4 83.1(3) . . ?
O12 W7 O13 98.6(3) . . ?
O12 W7 O14 102.1(3) . . ?
O12 W7 O24 102.9(4) . . ?
O12 W7 O32 100.4(3) . . ?
O12 W7 O36 170.1(4) . . ?
O13 W7 O32 86.1(3) . . ?
O13 W7 O36 72.6(3) . . ?
O14 W7 O13 89.7(3) . . ?
O14 W7 O32 157.5(3) . . ?
O14 W7 O36 74.1(3) . . ?
O24 W7 O13 158.0(3) . . ?
O24 W7 O14 90.3(3) . . ?
O24 W7 O32 85.5(3) . . ?
O24 W7 O36 86.4(3) . . ?
O32 W7 O36 83.6(3) . . ?
O2 W8 O14 101.3(3) . . ?
O2 W8 O15 101.1(3) . . ?
O2 W8 O18 102.1(4) . . ?
O2 W8 O25 100.4(3) . . ?
O2 W8 O36 172.2(3) . . ?
O14 W8 O36 72.3(3) . . ?
O15 W8 O14 157.0(3) . . ?
O15 W8 O18 92.0(3) . . ?
O15 W8 O25 85.6(3) . . ?
O15 W8 O36 85.7(3) . . ?
O18 W8 O14 88.1(3) . . ?
O18 W8 O25 157.5(3) . . ?
O18 W8 O36 73.6(3) . . ?
O25 W8 O14 85.6(3) . . ?
O25 W8 O36 83.8(3) . . ?
O5 W9 O17 169.0(4) . . ?
O5 W9 O23 99.7(3) . . ?
O5 W9 O31 103.7(4) . . ?
O5 W9 O35 101.6(4) . . ?
O5 W9 O37 103.2(4) . . ?
O23 W9 O17 71.3(3) . . ?
O23 W9 O37 84.6(3) . . ?
O31 W9 O17 86.1(3) . . ?
O31 W9 O23 155.7(3) . . ?
O31 W9 O35 93.5(3) . . ?
O31 W9 O37 83.6(3) . . ?
O35 W9 O17 72.4(3) . . ?
O35 W9 O23 88.4(3) . . ?
O35 W9 O37 155.1(3) . . ?
O37 W9 O17 82.7(3) . . ?
O11 W10 O19 170.5(3) . . ?
O11 W10 O28 105.7(3) . . ?
O11 W10 O29 98.9(3) . . ?
O11 W10 O30 99.3(3) . . ?
O11 W10 O39 103.1(4) . . ?
O28 W10 O19 71.6(3) . . ?
O29 W10 O19 72.3(3) . . ?
O29 W10 O28 92.0(3) . . ?
O29 W10 O30 88.4(3) . . ?
O29 W10 O39 157.7(3) . . ?
O30 W10 O19 84.4(3) . . ?
O30 W10 O28 154.6(3) . . ?
O30 W10 O39 84.8(3) . . ?
O39 W10 O19 85.9(3) . . ?
O39 W10 O28 85.2(3) . . ?
O6 W11 O15 102.0(4) . . ?
O6 W11 O19 170.3(3) . . ?
O6 W11 O28 101.0(4) . . ?
O6 W11 O33 100.9(4) . . ?
O6 W11 O38 102.2(3) . . ?
O15 W11 O19 83.9(3) . . ?
O15 W11 O33 83.9(3) . . ?
O28 W11 O15 157.0(3) . . ?
O28 W11 O19 73.2(3) . . ?
O28 W11 O33 90.7(3) . . ?
O28 W11 O38 89.8(3) . . ?
O33 W11 O19 71.7(3) . . ?
O38 W11 O15 86.5(3) . . ?
O38 W11 O19 85.8(3) . . ?
O38 W11 O33 156.3(3) . . ?
O9 W12 O16 102.7(4) . . ?
O9 W12 O19 168.6(3) . . ?
O9 W12 O29 101.3(4) . . ?
O9 W12 O31 103.5(3) . . ?
O9 W12 O33 101.0(4) . . ?
O16 W12 O19 86.7(3) . . ?
O16 W12 O29 155.3(3) . . ?
O16 W12 O31 85.6(3) . . ?
O29 W12 O19 70.2(3) . . ?
O31 W12 O19 83.5(3) . . ?
O31 W12 O29 83.1(3) . . ?
O33 W12 O16 89.7(3) . . ?
O33 W12 O19 72.3(3) . . ?
O33 W12 O29 91.5(3) . . ?
O33 W12 O31 155.5(3) . . ?

loop_
_geom_bond_atom_site_label_1
_geom_bond_atom_site_label_2
_geom_bond_distance
_geom_bond_site_symmetry_2
_geom_bond_publ_flag
C1 N1 1.358(13) . ?
C1 N3 1.299(15) . ?
C2 N1 1.309(16) . ?
C2 N2 1.361(14) . ?
C3 N7 1.348(14) . ?
C3 N12 1.311(13) . ?
C4 N7 1.327(14) . ?
C4 N11 1.297(14) . ?
C5 N14 1.319(13) . ?
C5 N15 1.356(14) . ?
C6 N13 1.335(13) . ?
C6 N15 1.345(13) . ?
C7 N8 1.349(13) . ?
C7 N9 1.320(13) . ?
C8 N8 1.359(13) . ?
C8 N10 1.328(13) . ?
C9 N16 1.286(15) . ?
C9 N18 1.363(17) . ?
C10 N17 1.291(18) . ?
C10 N18 1.351(15) . ?
C11 N19 1.321(14) . ?
C11 N21 1.359(15) . ?
C12 N20 1.335(15) . ?
C12 N21 1.353(13) . ?
C13 N5 1.324(14) . ?
C13 N6 1.361(14) . ?
C14 N4 1.309(13) . ?
C14 N6 1.341(14) . ?
Cl1 Cu6 2.549(4) . ?
Cl1 Cu8 2.646(5) . ?
Cu1 N2 1.990(9) 3_666 ?
Cu1 N2 1.990(9) . ?
Cu1 N4 2.013(9) 3_666 ?
Cu1 N4 2.013(9) . ?
Cu1 O10 2.343(6) 3_666 ?
Cu1 O10 2.343(6) . ?
Cu2 N6 1.865(9) . ?
Cu2 N7 1.857(9) . ?
Cu3 N3 1.996(8) . ?
Cu3 N5 1.975(8) . ?
Cu3 N10 2.000(8) 4_676 ?
Cu3 O1 2.429(9) 3_566 ?
Cu3 O41 1.906(7) . ?
Cu4 N1 1.907(10) . ?
Cu4 N21 1.911(10) 2_546 ?
Cu5 N9 1.989(8) 4_676 ?
Cu5 N13 1.996(8) . ?
Cu5 N20 2.019(8) . ?
Cu5 O41 1.907(7) . ?
Cu6 N12 2.003(9) 4_676 ?
Cu6 N14 1.968(9) . ?
Cu6 N16 2.020(10) . ?
Cu6 N19 1.970(9) . ?
Cu7 N8 1.865(8) . ?
Cu7 N15 1.877(9) . ?
Cu8 N11 1.991(8) 4_676 ?
Cu8 N11 1.991(8) 2 ?
Cu8 N17 2.003(9) . ?
Cu8 N17 2.003(9) 3_676 ?
Ge1 O4 1.715(8) . ?
Ge1 O17 1.730(7) . ?
Ge1 O19 1.736(7) . ?
Ge1 O36 1.711(7) . ?
N2 N3 1.372(12) . ?
N4 N5 1.373(13) . ?
N9 N10 1.379(11) . ?
N11 N12 1.382(12) . ?
N13 N14 1.350(11) . ?
N16 N17 1.364(13) . ?
N19 N20 1.365(11) . ?
O1 W2 1.706(8) . ?
O2 W8 1.710(7) . ?
O3 W6 1.709(7) . ?
O4 W3 2.313(7) . ?
O4 W5 2.282(8) . ?
O4 W6 2.320(6) . ?
O5 W9 1.699(7) . ?
O6 W11 1.715(8) . ?
O7 W3 1.706(7) . ?
O8 W5 1.699(8) . ?
O9 W12 1.711(8) . ?
O10 W1 1.716(7) . ?
O11 W10 1.700(7) . ?
O12 W7 1.717(7) . ?
O13 W2 1.919(7) . ?
O13 W7 1.936(8) . ?
O14 W7 1.890(7) . ?
O14 W8 1.953(7) . ?
O15 W8 1.881(7) . ?
O15 W11 1.949(8) . ?
O16 W2 1.935(7) . ?
O16 W12 1.902(7) . ?
O17 W1 2.261(8) . ?
O17 W4 2.284(7) . ?
O17 W9 2.334(7) . ?
O18 W2 1.982(7) . ?
O18 W8 1.913(8) . ?
O19 W10 2.280(8) . ?
O19 W11 2.275(7) . ?
O19 W12 2.311(7) . ?
O20 W3 1.984(7) . ?
O20 W6 1.899(7) . ?
O21 W3 1.878(7) . ?
O21 W4 1.971(7) . ?
O22 W3 1.913(8) . ?
O22 W5 1.956(7) . ?
O23 W4 1.905(7) . ?
O23 W9 1.963(7) . ?
O24 W3 1.953(8) . ?
O24 W7 1.876(8) . ?
O25 W6 1.881(8) . ?
O25 W8 1.941(8) . ?
O26 W1 1.884(7) . ?
O26 W5 1.934(7) . ?
O27 W1 1.908(7) . ?
O27 W4 1.953(8) . ?
O28 W10 1.954(7) . ?
O28 W11 1.866(8) . ?
O29 W10 1.875(7) . ?
O29 W12 1.961(8) . ?
O30 W1 1.924(8) . ?
O30 W10 1.878(7) . ?
O31 W9 1.883(7) . ?
O31 W12 1.929(7) . ?
O32 W4 1.882(8) . ?
O32 W7 1.939(8) . ?
O33 W11 1.963(8) . ?
O33 W12 1.879(7) . ?
O34 W5 1.897(7) . ?
O34 W6 1.937(8) . ?
O35 W1 1.955(7) . ?
O35 W9 1.885(8) . ?
O36 W2 2.314(7) . ?
O36 W7 2.282(7) . ?
O36 W8 2.311(7) . ?
O37 W2 1.858(7) . ?
O37 W9 1.969(8) . ?
O38 W6 1.942(7) . ?
O38 W11 1.882(8) . ?
O39 W5 1.911(8) . ?
O39 W10 1.931(8) . ?
O40 W4 1.699(8) . ?

loop_
_smtbx_masks_void_nr
_smtbx_masks_void_average_x
_smtbx_masks_void_average_y
_smtbx_masks_void_average_z
_smtbx_masks_void_volume
_smtbx_masks_void_count_electrons
_smtbx_masks_void_content
1 0.000 0.000 0.500 361.7 115.4 ?
2 0.500 0.500 0.000 361.7 115.4 ?
